data_7157792
loop_
_publ_author_name
'Gadigennavar, Savita'
'Ranganathan, Madhav'
'Sankararaman, Sethuraman'

_publ_section_title
;
 Which isomer is it, 1,2,5,6- or 1,4,5,8-tetrasubstituted
 cycloocta-1,3,5,7-tetraene? Synthesis of symmetrically tetrasubstituted
 cycloocta-1,3,5,7-tetraene derivatives
;
_journal_issue 45
_journal_name_full 'Organic &amp; Biomolecular Chemistry'
_journal_page_first 9284
_journal_page_last 9291
_journal_paper_doi 10.1039/D0OB01871F
_journal_volume 18
_journal_year 2020
_chemical_formula_moiety 'C44 H36 N12'
_chemical_formula_sum 'C44 H36 N12'
_chemical_formula_weight 732.85
_space_group_crystal_system monoclinic
_space_group_IT_number 15
_space_group_name_Hall '-C 2yc'
_space_group_name_H-M_alt 'C 1 2/c 1'
_atom_sites_solution_hydrogens geom
_audit_creation_method SHELXL-2014/7
_audit_update_record
;
2020-08-15 deposited with the CCDC.	2020-10-22 downloaded from the CCDC.
;
_cell_angle_alpha 90
_cell_angle_beta 116.4550(10)
_cell_angle_gamma 90
_cell_formula_units_Z 4
_cell_length_a 23.8429(11)
_cell_length_b 14.4588(7)
_cell_length_c 12.0020(5)
_cell_measurement_reflns_used 9946
_cell_measurement_temperature 296(2)
_cell_measurement_theta_max 26.38
_cell_measurement_theta_min 2.99
_cell_volume 3704.3(3)
_computing_cell_refinement 'APEX3/SAINT (Bruker, 2016)'
_computing_data_collection 'APEX3(Bruker, 2016)'
_computing_data_reduction 'SAINT/XPREP (Bruker, 2016)'
_computing_molecular_graphics 'ORTEP3 (Farrugia, 1997) and Mercury (Bruno et al., 2002)'
_computing_publication_material 'SHELXL-2014/7 (Sheldrick, 2014)'
_computing_structure_refinement 'SHELXL-2014/7 (Sheldrick, 2014)'
_computing_structure_solution 'SHELXT-2014/5 (Sheldrick, 2014)'
_diffrn_ambient_temperature 296(2)
_diffrn_measured_fraction_theta_full 0.996
_diffrn_measured_fraction_theta_max 0.997
_diffrn_measurement_device_type 'Bruker axs kappa apex3 CMOS Diffractometer'
_diffrn_measurement_method '\w and \f scan'
_diffrn_radiation_monochromator graphite
_diffrn_radiation_source 'fine-focus sealed tube'
_diffrn_radiation_type MoK\a
_diffrn_radiation_wavelength 0.71073
_diffrn_reflns_av_R_equivalents 0.0415
_diffrn_reflns_av_unetI/netI 0.0232
_diffrn_reflns_Laue_measured_fraction_full 0.996
_diffrn_reflns_Laue_measured_fraction_max 0.997
_diffrn_reflns_limit_h_max 29
_diffrn_reflns_limit_h_min -29
_diffrn_reflns_limit_k_max 17
_diffrn_reflns_limit_k_min -17
_diffrn_reflns_limit_l_max 14
_diffrn_reflns_limit_l_min -12
_diffrn_reflns_number 36006
_diffrn_reflns_point_group_measured_fraction_full 0.996
_diffrn_reflns_point_group_measured_fraction_max 0.997
_diffrn_reflns_theta_full 25.242
_diffrn_reflns_theta_max 25.997
_diffrn_reflns_theta_min 3.191
_exptl_absorpt_coefficient_mu 0.082
_exptl_absorpt_correction_T_max 0.7458
_exptl_absorpt_correction_T_min 0.7022
_exptl_absorpt_correction_type multi-scan
_exptl_absorpt_process_details 'SADABS (Bruker, 2016)'
_exptl_crystal_colour colourless
_exptl_crystal_density_diffrn 1.314
_exptl_crystal_description block
_exptl_crystal_F_000 1536
_exptl_crystal_size_max 0.300
_exptl_crystal_size_mid 0.250
_exptl_crystal_size_min 0.200
_refine_diff_density_max 0.162
_refine_diff_density_min -0.195
_refine_diff_density_rms 0.039
_refine_ls_extinction_coef 0.0114(11)
_refine_ls_extinction_expression Fc^*^=kFc[1+0.001xFc^2^\l^3^/sin(2\q)]^-1/4^
_refine_ls_extinction_method 'SHELXL-2014/7 (Sheldrick 2014'
_refine_ls_goodness_of_fit_ref 1.081
_refine_ls_hydrogen_treatment constr
_refine_ls_matrix_type full
_refine_ls_number_parameters 254
_refine_ls_number_reflns 3632
_refine_ls_number_restraints 0
_refine_ls_restrained_S_all 1.081
_refine_ls_R_factor_all 0.0810
_refine_ls_R_factor_gt 0.0494
_refine_ls_shift/su_max 0.000
_refine_ls_shift/su_mean 0.000
_refine_ls_structure_factor_coef Fsqd
_refine_ls_weighting_details 'w=1/[\s^2^(Fo^2^)+(0.0543P)^2^+2.8486P] where P=(Fo^2^+2Fc^2^)/3'
_refine_ls_weighting_scheme calc
_refine_ls_wR_factor_gt 0.1170
_refine_ls_wR_factor_ref 0.1456
_reflns_Friedel_coverage 0.000
_reflns_number_gt 2505
_reflns_number_total 3632
_reflns_threshold_expression 'I > 2\s(I)'
_cod_data_source_file d0ob01871f2.cif
_cod_data_source_block COT
_cod_original_sg_symbol_H-M 'C 2/c'
_cod_database_code 7157792
_shelx_shelxl_version_number 2014/7
_shelx_space_group_comment
;
The symmetry employed for this shelxl refinement is uniquely defined
by the following loop, which should always be used as a source of
symmetry information in preference to the above space-group names.
They are only intended as comments.
;
_shelx_estimated_absorpt_t_min 0.976
_shelx_estimated_absorpt_t_max 0.984

loop_
_space_group_symop_operation_xyz
'x, y, z'
'-x, y, -z+1/2'
'x+1/2, y+1/2, z'
'-x+1/2, y+1/2, -z+1/2'
'-x, -y, -z'
'x, -y, z-1/2'
'-x+1/2, -y+1/2, -z'
'x+1/2, -y+1/2, z-1/2'

loop_
_atom_site_label
_atom_site_type_symbol
_atom_site_fract_x
_atom_site_fract_y
_atom_site_fract_z
_atom_site_U_iso_or_equiv
_atom_site_adp_type
_atom_site_occupancy
_atom_site_site_symmetry_order
_atom_site_calc_flag
_atom_site_refinement_flags_posn
_atom_site_refinement_flags_adp
_atom_site_refinement_flags_occupancy
_atom_site_disorder_assembly
_atom_site_disorder_group
C1 C 0.61678(10) 0.29550(16) 0.20347(18) 0.0599(6) Uani 1 1 d . . . . .
H1A H 0.6137 0.3592 0.1762 0.072 Uiso 1 1 calc R U . . .
H1B H 0.6586 0.2860 0.2701 0.072 Uiso 1 1 calc R U . . .
C2 C 0.56932(9) 0.27850(14) 0.25214(17) 0.0518(5) Uani 1 1 d . . . . .
C3 C 0.57683(10) 0.19354(15) 0.32765(18) 0.0553(5) Uani 1 1 d . . . . .
C4 C 0.63995(11) 0.17608(19) 0.4365(2) 0.0715(7) Uani 1 1 d . . . . .
H4A H 0.6410 0.1137 0.4672 0.086 Uiso 1 1 calc R U . . .
H4B H 0.6724 0.1810 0.4089 0.086 Uiso 1 1 calc R U . . .
C5 C 0.53154(10) 0.13206(16) 0.30266(19) 0.0621(6) Uani 1 1 d . . . . .
H5 H 0.5407 0.0831 0.3583 0.074 Uiso 1 1 calc R U . . .
C6 C 0.52444(9) 0.34077(15) 0.22878(17) 0.0538(5) Uani 1 1 d . . . . .
H6 H 0.5240 0.3906 0.1793 0.065 Uiso 1 1 calc R U . . .
C7 C 0.64899(9) 0.20362(15) 0.06272(17) 0.0544(5) Uani 1 1 d . . . . .
H7 H 0.6922 0.2114 0.1037 0.065 Uiso 1 1 calc R U . . .
C8 C 0.61552(9) 0.15904(14) -0.04692(17) 0.0502(5) Uani 1 1 d . . . . .
C9 C 0.63555(9) 0.11349(14) -0.13258(17) 0.0520(5) Uani 1 1 d . . . . .
C10 C 0.69820(11) 0.1084(2) -0.1062(2) 0.0872(9) Uani 1 1 d . . . . .
H10 H 0.7283 0.1347 -0.0334 0.105 Uiso 1 1 calc R U . . .
C11 C 0.71653(13) 0.0647(3) -0.1870(3) 0.1050(11) Uani 1 1 d . . . . .
H11 H 0.7588 0.0623 -0.1685 0.126 Uiso 1 1 calc R U . . .
C12 C 0.67289(13) 0.0248(2) -0.2944(2) 0.0834(8) Uani 1 1 d . . . . .
H12 H 0.6855 -0.0063 -0.3473 0.100 Uiso 1 1 calc R U . . .
C13 C 0.61109(12) 0.03110(17) -0.3230(2) 0.0708(6) Uani 1 1 d . . . . .
H13 H 0.5813 0.0052 -0.3965 0.085 Uiso 1 1 calc R U . . .
C14 C 0.59210(10) 0.07586(15) -0.24358(19) 0.0599(5) Uani 1 1 d . . . . .
H14 H 0.5496 0.0807 -0.2651 0.072 Uiso 1 1 calc R U . . .
C15 C 0.61467(9) 0.27201(14) 0.58458(18) 0.0540(5) Uani 1 1 d . . . . .
H15 H 0.5726 0.2575 0.5571 0.065 Uiso 1 1 calc R U . . .
C16 C 0.65063(9) 0.32847(15) 0.68154(18) 0.0553(5) Uani 1 1 d . . . . .
C17 C 0.63527(10) 0.38228(15) 0.76769(18) 0.0596(6) Uani 1 1 d . . . . .
C18 C 0.58678(11) 0.35771(16) 0.7947(2) 0.0656(6) Uani 1 1 d . . . . .
H18 H 0.5622 0.3066 0.7557 0.079 Uiso 1 1 calc R U . . .
C19 C 0.57422(14) 0.40835(19) 0.8796(2) 0.0830(8) Uani 1 1 d . . . . .
H19 H 0.5413 0.3909 0.8968 0.100 Uiso 1 1 calc R U . . .
C20 C 0.60978(17) 0.4834(2) 0.9378(2) 0.0969(10) Uani 1 1 d . . . . .
H20 H 0.6015 0.5167 0.9951 0.116 Uiso 1 1 calc R U . . .
C21 C 0.65765(17) 0.5097(2) 0.9116(3) 0.1022(11) Uani 1 1 d . . . . .
H21 H 0.6818 0.5611 0.9511 0.123 Uiso 1 1 calc R U . . .
C22 C 0.67057(13) 0.46060(18) 0.8271(2) 0.0846(8) Uani 1 1 d . . . . .
H22 H 0.7030 0.4797 0.8094 0.101 Uiso 1 1 calc R U . . .
N1 N 0.55426(8) 0.16376(15) -0.07170(16) 0.0709(6) Uani 1 1 d . . . . .
N2 N 0.54878(8) 0.21046(16) 0.01661(16) 0.0730(6) Uani 1 1 d . . . . .
N3 N 0.60709(7) 0.23386(12) 0.09944(14) 0.0537(4) Uani 1 1 d . . . . .
N4 N 0.65279(8) 0.24193(13) 0.53751(15) 0.0599(5) Uani 1 1 d . . . . .
N5 N 0.71077(8) 0.27657(18) 0.6022(2) 0.0814(7) Uani 1 1 d . . . . .
N6 N 0.70932(9) 0.32974(17) 0.68970(19) 0.0787(6) Uani 1 1 d . . . . .

loop_
_atom_site_aniso_label
_atom_site_aniso_U_11
_atom_site_aniso_U_22
_atom_site_aniso_U_33
_atom_site_aniso_U_23
_atom_site_aniso_U_13
_atom_site_aniso_U_12
C1 0.0540(12) 0.0779(15) 0.0468(11) -0.0091(10) 0.0215(9) -0.0110(10)
C2 0.0510(11) 0.0653(13) 0.0375(9) -0.0042(9) 0.0184(8) -0.0032(10)
C3 0.0619(13) 0.0666(13) 0.0452(11) 0.0032(9) 0.0310(10) 0.0107(11)
C4 0.0687(14) 0.0958(18) 0.0554(13) 0.0131(12) 0.0324(11) 0.0264(13)
C5 0.0826(16) 0.0616(13) 0.0548(12) 0.0079(10) 0.0421(11) 0.0140(11)
C6 0.0553(12) 0.0588(12) 0.0439(10) 0.0020(9) 0.0189(9) -0.0052(10)
C7 0.0392(10) 0.0726(14) 0.0453(10) 0.0033(9) 0.0134(9) 0.0042(9)
C8 0.0460(11) 0.0617(12) 0.0415(10) 0.0086(9) 0.0182(8) -0.0007(9)
C9 0.0539(12) 0.0538(12) 0.0464(10) 0.0084(9) 0.0208(9) 0.0078(9)
C10 0.0580(14) 0.126(2) 0.0645(14) -0.0189(15) 0.0156(12) 0.0232(15)
C11 0.0630(16) 0.160(3) 0.0860(19) -0.023(2) 0.0276(15) 0.0352(18)
C12 0.0845(18) 0.0959(19) 0.0712(16) -0.0064(14) 0.0361(14) 0.0292(15)
C13 0.0827(17) 0.0725(15) 0.0578(13) -0.0073(11) 0.0319(12) -0.0044(13)
C14 0.0585(12) 0.0673(14) 0.0552(12) 0.0014(10) 0.0264(10) -0.0040(10)
C15 0.0411(10) 0.0684(13) 0.0490(11) 0.0098(10) 0.0168(9) 0.0010(9)
C16 0.0451(11) 0.0643(13) 0.0446(10) 0.0160(9) 0.0092(9) -0.0043(9)
C17 0.0602(13) 0.0576(13) 0.0409(10) 0.0108(9) 0.0045(9) -0.0021(10)
C18 0.0713(15) 0.0646(14) 0.0520(12) 0.0013(10) 0.0195(11) 0.0013(11)
C19 0.097(2) 0.0830(18) 0.0631(14) 0.0000(13) 0.0303(14) 0.0137(15)
C20 0.123(3) 0.082(2) 0.0573(15) -0.0056(14) 0.0151(17) 0.0234(19)
C21 0.124(3) 0.0670(18) 0.0692(18) -0.0117(14) 0.0013(18) -0.0066(18)
C22 0.0844(18) 0.0736(17) 0.0683(16) 0.0046(13) 0.0094(13) -0.0166(14)
N1 0.0528(11) 0.1142(16) 0.0502(10) -0.0205(10) 0.0270(9) -0.0186(10)
N2 0.0486(10) 0.1236(17) 0.0503(10) -0.0215(11) 0.0252(8) -0.0185(10)
N3 0.0444(9) 0.0766(12) 0.0383(8) 0.0002(8) 0.0169(7) -0.0058(8)
N4 0.0452(10) 0.0860(13) 0.0474(9) 0.0155(9) 0.0195(8) 0.0089(9)
N5 0.0430(11) 0.1277(19) 0.0705(13) 0.0192(13) 0.0227(10) 0.0003(11)
N6 0.0486(11) 0.1116(17) 0.0642(12) 0.0109(12) 0.0146(9) -0.0124(11)

loop_
_atom_type_symbol
_atom_type_description
_atom_type_scat_dispersion_real
_atom_type_scat_dispersion_imag
_atom_type_scat_source
C C 0.0033 0.0016 'International Tables Vol C Tables 4.2.6.8 and 6.1.1.4'
H H 0.0000 0.0000 'International Tables Vol C Tables 4.2.6.8 and 6.1.1.4'
N N 0.0061 0.0033 'International Tables Vol C Tables 4.2.6.8 and 6.1.1.4'

loop_
_geom_angle_atom_site_label_1
_geom_angle_atom_site_label_2
_geom_angle_atom_site_label_3
_geom_angle
_geom_angle_site_symmetry_1
_geom_angle_site_symmetry_3
_geom_angle_publ_flag
N3 C1 C2 111.73(16) . . ?
N3 C1 H1A 109.3 . . ?
C2 C1 H1A 109.3 . . ?
N3 C1 H1B 109.3 . . ?
C2 C1 H1B 109.3 . . ?
H1A C1 H1B 107.9 . . ?
C6 C2 C3 123.66(18) . . ?
C6 C2 C1 118.73(19) . . ?
C3 C2 C1 117.58(18) . . ?
C5 C3 C2 123.39(19) . . ?
C5 C3 C4 118.7(2) . . ?
C2 C3 C4 117.9(2) . . ?
N4 C4 C3 111.59(17) . . ?
N4 C4 H4A 109.3 . . ?
C3 C4 H4A 109.3 . . ?
N4 C4 H4B 109.3 . . ?
C3 C4 H4B 109.3 . . ?
H4A C4 H4B 108.0 . . ?
C3 C5 C5 127.74(16) . 2_655 ?
C3 C5 H5 116.1 . . ?
C5 C5 H5 116.1 2_655 . ?
C2 C6 C6 128.09(15) . 2_655 ?
C2 C6 H6 116.0 . . ?
C6 C6 H6 116.0 2_655 . ?
N3 C7 C8 105.82(17) . . ?
N3 C7 H7 127.1 . . ?
C8 C7 H7 127.1 . . ?
N1 C8 C7 107.38(17) . . ?
N1 C8 C9 121.56(18) . . ?
C7 C8 C9 131.04(18) . . ?
C14 C9 C10 117.9(2) . . ?
C14 C9 C8 120.86(18) . . ?
C10 C9 C8 121.23(19) . . ?
C11 C10 C9 120.7(2) . . ?
C11 C10 H10 119.6 . . ?
C9 C10 H10 119.6 . . ?
C12 C11 C10 120.5(3) . . ?
C12 C11 H11 119.8 . . ?
C10 C11 H11 119.8 . . ?
C13 C12 C11 119.5(2) . . ?
C13 C12 H12 120.3 . . ?
C11 C12 H12 120.3 . . ?
C12 C13 C14 120.5(2) . . ?
C12 C13 H13 119.7 . . ?
C14 C13 H13 119.7 . . ?
C9 C14 C13 120.8(2) . . ?
C9 C14 H14 119.6 . . ?
C13 C14 H14 119.6 . . ?
N4 C15 C16 105.50(18) . . ?
N4 C15 H15 127.3 . . ?
C16 C15 H15 127.3 . . ?
N6 C16 C15 107.7(2) . . ?
N6 C16 C17 121.0(2) . . ?
C15 C16 C17 131.24(19) . . ?
C18 C17 C22 117.7(2) . . ?
C18 C17 C16 121.91(19) . . ?
C22 C17 C16 120.4(2) . . ?
C17 C18 C19 120.9(2) . . ?
C17 C18 H18 119.6 . . ?
C19 C18 H18 119.6 . . ?
C20 C19 C18 120.4(3) . . ?
C20 C19 H19 119.8 . . ?
C18 C19 H19 119.8 . . ?
C19 C20 C21 119.8(3) . . ?
C19 C20 H20 120.1 . . ?
C21 C20 H20 120.1 . . ?
C20 C21 C22 120.6(3) . . ?
C20 C21 H21 119.7 . . ?
C22 C21 H21 119.7 . . ?
C21 C22 C17 120.6(3) . . ?
C21 C22 H22 119.7 . . ?
C17 C22 H22 119.7 . . ?
N2 N1 C8 109.51(17) . . ?
N1 N2 N3 106.56(16) . . ?
C7 N3 N2 110.72(16) . . ?
C7 N3 C1 128.63(17) . . ?
N2 N3 C1 120.12(17) . . ?
C15 N4 N5 110.62(19) . . ?
C15 N4 C4 129.09(18) . . ?
N5 N4 C4 120.17(19) . . ?
N6 N5 N4 107.02(18) . . ?
N5 N6 C16 109.11(19) . . ?

loop_
_geom_bond_atom_site_label_1
_geom_bond_atom_site_label_2
_geom_bond_distance
_geom_bond_site_symmetry_2
_geom_bond_publ_flag
C1 N3 1.466(3) . ?
C1 C2 1.507(3) . ?
C1 H1A 0.9700 . ?
C1 H1B 0.9700 . ?
C2 C6 1.329(3) . ?
C2 C3 1.489(3) . ?
C3 C5 1.326(3) . ?
C3 C4 1.511(3) . ?
C4 N4 1.462(3) . ?
C4 H4A 0.9700 . ?
C4 H4B 0.9700 . ?
C5 C5 1.472(4) 2_655 ?
C5 H5 0.9300 . ?
C6 C6 1.465(4) 2_655 ?
C6 H6 0.9300 . ?
C7 N3 1.332(2) . ?
C7 C8 1.360(3) . ?
C7 H7 0.9300 . ?
C8 N1 1.356(2) . ?
C8 C9 1.468(3) . ?
C9 C14 1.384(3) . ?
C9 C10 1.384(3) . ?
C10 C11 1.381(4) . ?
C10 H10 0.9300 . ?
C11 C12 1.372(4) . ?
C11 H11 0.9300 . ?
C12 C13 1.359(3) . ?
C12 H12 0.9300 . ?
C13 C14 1.385(3) . ?
C13 H13 0.9300 . ?
C14 H14 0.9300 . ?
C15 N4 1.339(3) . ?
C15 C16 1.366(3) . ?
C15 H15 0.9300 . ?
C16 N6 1.359(3) . ?
C16 C17 1.465(3) . ?
C17 C18 1.379(3) . ?
C17 C22 1.402(3) . ?
C18 C19 1.391(3) . ?
C18 H18 0.9300 . ?
C19 C20 1.363(4) . ?
C19 H19 0.9300 . ?
C20 C21 1.365(4) . ?
C20 H20 0.9300 . ?
C21 C22 1.381(4) . ?
C21 H21 0.9300 . ?
C22 H22 0.9300 . ?
N1 N2 1.311(2) . ?
N2 N3 1.343(2) . ?
N4 N5 1.345(3) . ?
N5 N6 1.315(3) . ?

loop_
_geom_hbond_atom_site_label_D
_geom_hbond_atom_site_label_H
_geom_hbond_atom_site_label_A
_geom_hbond_distance_DH
_geom_hbond_distance_HA
_geom_hbond_distance_DA
_geom_hbond_angle_DHA
_geom_hbond_site_symmetry_A
C7 H7 N6 0.93 2.61 3.396(3) 142.1 7_656

loop_
_geom_torsion_atom_site_label_1
_geom_torsion_atom_site_label_2
_geom_torsion_atom_site_label_3
_geom_torsion_atom_site_label_4
_geom_torsion
_geom_torsion_site_symmetry_1
_geom_torsion_site_symmetry_2
_geom_torsion_site_symmetry_3
_geom_torsion_site_symmetry_4
_geom_torsion_publ_flag
N3 C1 C2 C6 -107.7(2) . . . . ?
N3 C1 C2 C3 74.2(2) . . . . ?
C6 C2 C3 C5 55.2(3) . . . . ?
C1 C2 C3 C5 -126.8(2) . . . . ?
C6 C2 C3 C4 -126.2(2) . . . . ?
C1 C2 C3 C4 51.8(2) . . . . ?
C5 C3 C4 N4 -111.3(2) . . . . ?
C2 C3 C4 N4 70.1(2) . . . . ?
C2 C3 C5 C5 3.0(4) . . . 2_655 ?
C4 C3 C5 C5 -175.6(2) . . . 2_655 ?
C3 C2 C6 C6 1.0(3) . . . 2_655 ?
C1 C2 C6 C6 -177.0(2) . . . 2_655 ?
N3 C7 C8 N1 -0.4(2) . . . . ?
N3 C7 C8 C9 178.3(2) . . . . ?
N1 C8 C9 C14 1.7(3) . . . . ?
C7 C8 C9 C14 -176.8(2) . . . . ?
N1 C8 C9 C10 -179.5(2) . . . . ?
C7 C8 C9 C10 1.9(4) . . . . ?
C14 C9 C10 C11 -1.8(4) . . . . ?
C8 C9 C10 C11 179.4(3) . . . . ?
C9 C10 C11 C12 -0.6(5) . . . . ?
C10 C11 C12 C13 2.1(5) . . . . ?
C11 C12 C13 C14 -1.2(4) . . . . ?
C10 C9 C14 C13 2.7(3) . . . . ?
C8 C9 C14 C13 -178.5(2) . . . . ?
C12 C13 C14 C9 -1.2(4) . . . . ?
N4 C15 C16 N6 -0.4(2) . . . . ?
N4 C15 C16 C17 179.20(19) . . . . ?
N6 C16 C17 C18 -154.8(2) . . . . ?
C15 C16 C17 C18 25.6(3) . . . . ?
N6 C16 C17 C22 24.3(3) . . . . ?
C15 C16 C17 C22 -155.3(2) . . . . ?
C22 C17 C18 C19 -1.0(3) . . . . ?
C16 C17 C18 C19 178.1(2) . . . . ?
C17 C18 C19 C20 0.0(4) . . . . ?
C18 C19 C20 C21 0.7(4) . . . . ?
C19 C20 C21 C22 -0.3(4) . . . . ?
C20 C21 C22 C17 -0.7(4) . . . . ?
C18 C17 C22 C21 1.4(3) . . . . ?
C16 C17 C22 C21 -177.8(2) . . . . ?
C7 C8 N1 N2 1.1(3) . . . . ?
C9 C8 N1 N2 -177.79(19) . . . . ?
C8 N1 N2 N3 -1.3(3) . . . . ?
C8 C7 N3 N2 -0.4(2) . . . . ?
C8 C7 N3 C1 -171.94(19) . . . . ?
N1 N2 N3 C7 1.1(3) . . . . ?
N1 N2 N3 C1 173.42(19) . . . . ?
C2 C1 N3 C7 -153.0(2) . . . . ?
C2 C1 N3 N2 36.2(3) . . . . ?
C16 C15 N4 N5 0.7(2) . . . . ?
C16 C15 N4 C4 176.65(19) . . . . ?
C3 C4 N4 C15 43.5(3) . . . . ?
C3 C4 N4 N5 -140.9(2) . . . . ?
C15 N4 N5 N6 -0.7(2) . . . . ?
C4 N4 N5 N6 -177.10(19) . . . . ?
N4 N5 N6 C16 0.5(3) . . . . ?
C15 C16 N6 N5 0.0(2) . . . . ?
C17 C16 N6 N5 -179.69(19) . . . . ?
